data_4128377
loop_
_publ_author_name
'Boreen, Michael A.'
'Lohrey, Trevor D.'
'Rao, Guodong'
'Britt, R. David'
'Maron, Laurent'
'Arnold, John'

_publ_section_title
;
 A Uranium Tri-Rhenium Triple Inverse Sandwich Compound.
;
_journal_issue 13
_journal_name_full 'Journal of the American Chemical Society'
_journal_page_first 5144
_journal_page_last 5148
_journal_paper_doi 10.1021/jacs.9b01331
_journal_volume 141
_journal_year 2019
_chemical_formula_moiety '(C106 H146 N6 O Re3 U), (C6 H14)'
_chemical_formula_sum 'C112 H160 N6 O Re3 U'
_chemical_formula_weight 2403.08
_chemical_name_common 1THF
_space_group_crystal_system triclinic
_space_group_IT_number 2
_space_group_name_Hall '-P 1'
_space_group_name_H-M_alt 'P -1'
_atom_sites_solution_hydrogens geom
_atom_sites_solution_primary iterative
_atom_sites_solution_secondary difmap
_audit_creation_method SHELXL-2014/7
_cell_angle_alpha 98.327(2)
_cell_angle_beta 90.663(2)
_cell_angle_gamma 109.6710(10)
_cell_formula_units_Z 2
_cell_length_a 13.1634(4)
_cell_length_b 16.7458(5)
_cell_length_c 25.5150(8)
_cell_measurement_reflns_used 9275
_cell_measurement_temperature 100(2)
_cell_measurement_theta_max 28.32
_cell_measurement_theta_min 2.43
_cell_volume 5229.3(3)
_computing_cell_refinement 'Bruker SAINT'
_computing_data_collection 'Bruker APEX2'
_computing_data_reduction 'Bruker SAINT'
_computing_molecular_graphics ORTEP-32
_computing_publication_material WinGX
_computing_structure_refinement SHELXL-2014
_computing_structure_solution SHELXT-2014
_diffrn_ambient_temperature 100(2)
_diffrn_detector_area_resol_mean 8.366
_diffrn_measured_fraction_theta_full 1.000
_diffrn_measured_fraction_theta_max 0.987
_diffrn_measurement_device_type 'Bruker APEX-II CCD'
_diffrn_measurement_method 'phi and omega scans'
_diffrn_radiation_type MoK\a
_diffrn_radiation_wavelength 0.71073
_diffrn_reflns_av_R_equivalents 0.0435
_diffrn_reflns_av_unetI/netI 0.0437
_diffrn_reflns_Laue_measured_fraction_full 1.000
_diffrn_reflns_Laue_measured_fraction_max 0.987
_diffrn_reflns_limit_h_max 17
_diffrn_reflns_limit_h_min -17
_diffrn_reflns_limit_k_max 22
_diffrn_reflns_limit_k_min -22
_diffrn_reflns_limit_l_max 33
_diffrn_reflns_limit_l_min -34
_diffrn_reflns_number 100568
_diffrn_reflns_point_group_measured_fraction_full 1.000
_diffrn_reflns_point_group_measured_fraction_max 0.987
_diffrn_reflns_theta_full 25.000
_diffrn_reflns_theta_max 28.458
_diffrn_reflns_theta_min 1.308
_diffrn_source 'microfocus sealed tube'
_exptl_absorpt_coefficient_mu 5.054
_exptl_absorpt_correction_T_max 0.4920
_exptl_absorpt_correction_T_min 0.3613
_exptl_absorpt_correction_type multi-scan
_exptl_absorpt_process_details SADABS
_exptl_crystal_colour red
_exptl_crystal_density_diffrn 1.526
_exptl_crystal_description Block
_exptl_crystal_F_000 2398
_exptl_crystal_size_max 0.280
_exptl_crystal_size_mid 0.180
_exptl_crystal_size_min 0.120
_refine_diff_density_max 2.853
_refine_diff_density_min -1.953
_refine_diff_density_rms 0.177
_refine_ls_extinction_method none
_refine_ls_goodness_of_fit_ref 1.050
_refine_ls_hydrogen_treatment constr
_refine_ls_matrix_type full
_refine_ls_number_parameters 1147
_refine_ls_number_reflns 26080
_refine_ls_number_restraints 4
_refine_ls_restrained_S_all 1.050
_refine_ls_R_factor_all 0.0513
_refine_ls_R_factor_gt 0.0345
_refine_ls_shift/su_max 0.004
_refine_ls_shift/su_mean 0.000
_refine_ls_structure_factor_coef Fsqd
_refine_ls_weighting_details 'w=1/[\s^2^(Fo^2^)+(0.0448P)^2^+14.5907P] where P=(Fo^2^+2Fc^2^)/3'
_refine_ls_weighting_scheme calc
_refine_ls_wR_factor_gt 0.0833
_refine_ls_wR_factor_ref 0.0930
_reflns_Friedel_coverage 0.000
_reflns_number_gt 21020
_reflns_number_total 26080
_reflns_threshold_expression 'I > 2\s(I)'
_cod_data_source_file ja9b01331_si_004.cif
_cod_data_source_block shelx
_cod_database_code 4128377
_shelx_shelxl_version_number 2014/7
_shelx_space_group_comment
;
The symmetry employed for this shelxl refinement is uniquely defined
by the following loop, which should always be used as a source of
symmetry information in preference to the above space-group names.
They are only intended as comments.
;
_shelx_estimated_absorpt_t_min 0.332
_shelx_estimated_absorpt_t_max 0.582

loop_
_space_group_symop_operation_xyz
'x, y, z'
'-x, -y, -z'

loop_
_atom_site_label
_atom_site_type_symbol
_atom_site_fract_x
_atom_site_fract_y
_atom_site_fract_z
_atom_site_U_iso_or_equiv
_atom_site_adp_type
_atom_site_occupancy
_atom_site_site_symmetry_order
_atom_site_calc_flag
_atom_site_refinement_flags_posn
_atom_site_refinement_flags_adp
_atom_site_refinement_flags_occupancy
_atom_site_disorder_assembly
_atom_site_disorder_group
C1 C 0.8706(4) 0.5110(3) 0.7655(2) 0.0191(10) Uani 1 1 d . . . . .
H1 H 0.9402 0.5167 0.7797 0.023 Uiso 1 1 calc R U . . .
C2 C 0.7734(4) 0.5019(3) 0.79497(18) 0.0156(9) Uani 1 1 d . . . . .
H2 H 0.7706 0.5092 0.8325 0.019 Uiso 1 1 calc R U . . .
C3 C 0.6823(4) 0.4798(3) 0.7565(2) 0.0200(10) Uani 1 1 d . . . . .
H3 H 0.6081 0.4618 0.7638 0.024 Uiso 1 1 calc R U . . .
C4 C 0.7247(4) 0.4900(3) 0.70519(19) 0.0178(9) Uani 1 1 d . . . . .
H4 H 0.6838 0.4848 0.6732 0.021 Uiso 1 1 calc R U . . .
C5 C 0.8402(4) 0.5096(3) 0.7108(2) 0.0201(10) Uani 1 1 d . . . . .
H5 H 0.8882 0.5198 0.6830 0.024 Uiso 1 1 calc R U . . .
C6 C 0.7124(4) 0.2274(3) 0.80930(19) 0.0179(9) Uani 1 1 d . . . . .
H6 H 0.7672 0.2038 0.8148 0.021 Uiso 1 1 calc R U . . .
C7 C 0.7089(4) 0.3097(3) 0.83573(18) 0.0169(9) Uani 1 1 d . . . . .
H7 H 0.7633 0.3515 0.8596 0.020 Uiso 1 1 calc R U . . .
C8 C 0.6061(4) 0.3155(3) 0.81842(19) 0.0178(10) Uani 1 1 d . . . . .
H8 H 0.5761 0.3574 0.8333 0.021 Uiso 1 1 calc R U . . .
C9 C 0.5565(4) 0.2458(3) 0.77415(19) 0.0199(10) Uani 1 1 d . . . . .
H9 H 0.4967 0.2401 0.7510 0.024 Uiso 1 1 calc R U . . .
C10 C 0.6159(4) 0.1879(3) 0.77268(18) 0.0187(10) Uani 1 1 d . . . . .
H10 H 0.5959 0.1328 0.7514 0.022 Uiso 1 1 calc R U . . .
C11 C 0.8233(5) 0.2427(3) 0.66206(19) 0.0257(12) Uani 1 1 d . . . . .
H11 H 0.8779 0.2270 0.6780 0.031 Uiso 1 1 calc R U . . .
C12 C 0.8387(4) 0.3194(3) 0.6390(2) 0.0250(11) Uani 1 1 d . . . . .
H12 H 0.9062 0.3596 0.6326 0.030 Uiso 1 1 calc R U . . .
C13 C 0.7323(5) 0.3244(3) 0.62708(19) 0.0262(12) Uani 1 1 d . . . . .
H13 H 0.7186 0.3701 0.6137 0.031 Uiso 1 1 calc R U . . .
C14 C 0.6530(4) 0.2484(4) 0.6393(2) 0.0296(12) Uani 1 1 d . . . . .
H14 H 0.5769 0.2358 0.6367 0.036 Uiso 1 1 calc R U . . .
C15 C 0.7078(5) 0.1940(3) 0.6562(2) 0.0278(12) Uani 1 1 d . . . . .
H15 H 0.6745 0.1366 0.6624 0.033 Uiso 1 1 calc R U . . .
C16 C 0.9361(4) 0.8029(3) 0.78106(19) 0.0180(9) Uani 1 1 d . . . . .
C17 C 0.8444(4) 0.8262(3) 0.7809(2) 0.0216(10) Uani 1 1 d . . . . .
H17 H 0.8560 0.8858 0.7900 0.026 Uiso 1 1 calc R U . . .
C18 C 0.7379(4) 0.7728(3) 0.7691(2) 0.0216(10) Uani 1 1 d . . . . .
C19 C 1.0444(4) 0.8732(3) 0.7944(2) 0.0233(11) Uani 1 1 d . . . . .
H19A H 1.0747 0.8687 0.8287 0.035 Uiso 1 1 calc R U . . .
H19B H 1.0354 0.9293 0.7964 0.035 Uiso 1 1 calc R U . . .
H19C H 1.0937 0.8673 0.7667 0.035 Uiso 1 1 calc R U . . .
C20 C 0.6535(4) 0.8152(3) 0.7700(3) 0.0307(13) Uani 1 1 d . . . . .
H20A H 0.5856 0.7739 0.7526 0.046 Uiso 1 1 calc R U . . .
H20B H 0.6780 0.8646 0.7511 0.046 Uiso 1 1 calc R U . . .
H20C H 0.6421 0.8346 0.8068 0.046 Uiso 1 1 calc R U . . .
C21 C 1.0323(4) 0.7048(3) 0.76588(19) 0.0163(9) Uani 1 1 d . . . . .
C22 C 1.0879(4) 0.6980(3) 0.8114(2) 0.0193(10) Uani 1 1 d . . . . .
C23 C 1.1829(4) 0.6785(3) 0.8047(2) 0.0247(11) Uani 1 1 d . . . . .
H23 H 1.2218 0.6731 0.8348 0.030 Uiso 1 1 calc R U . . .
C24 C 1.2208(4) 0.6670(4) 0.7550(2) 0.0299(12) Uani 1 1 d . . . . .
H24 H 1.2849 0.6532 0.7510 0.036 Uiso 1 1 calc R U . . .
C25 C 1.1654(4) 0.6754(3) 0.7110(2) 0.0270(12) Uani 1 1 d . . . . .
H25 H 1.1934 0.6684 0.6772 0.032 Uiso 1 1 calc R U . . .
C26 C 1.0705(4) 0.6938(3) 0.7146(2) 0.0203(10) Uani 1 1 d . . . . .
C27 C 1.0496(4) 0.7119(3) 0.86695(19) 0.0217(10) Uani 1 1 d . . . . .
H27 H 0.9917 0.7379 0.8648 0.026 Uiso 1 1 calc R U . . .
C28 C 1.1408(5) 0.7740(3) 0.9066(2) 0.0281(12) Uani 1 1 d . . . . .
H28A H 1.1943 0.7469 0.9128 0.042 Uiso 1 1 calc R U . . .
H28B H 1.1105 0.7877 0.9402 0.042 Uiso 1 1 calc R U . . .
H28C H 1.1757 0.8269 0.8920 0.042 Uiso 1 1 calc R U . . .
C29 C 1.0012(5) 0.6277(3) 0.8888(2) 0.0305(12) Uani 1 1 d . . . . .
H29A H 0.9362 0.5909 0.8668 0.046 Uiso 1 1 calc R U . . .
H29B H 0.9820 0.6398 0.9253 0.046 Uiso 1 1 calc R U . . .
H29C H 1.0543 0.5983 0.8882 0.046 Uiso 1 1 calc R U . . .
C30 C 1.0100(4) 0.7008(3) 0.66566(19) 0.0226(10) Uani 1 1 d . . . . .
H30 H 0.9313 0.6802 0.6720 0.027 Uiso 1 1 calc R U . . .
C31 C 1.0407(6) 0.7942(4) 0.6555(2) 0.0387(14) Uani 1 1 d . . . . .
H31A H 1.0167 0.8278 0.6843 0.058 Uiso 1 1 calc R U . . .
H31B H 1.0055 0.7952 0.6216 0.058 Uiso 1 1 calc R U . . .
H31C H 1.1193 0.8191 0.6541 0.058 Uiso 1 1 calc R U . . .
C32 C 1.0254(5) 0.6458(4) 0.6152(2) 0.0317(13) Uani 1 1 d . . . . .
H32A H 1.0970 0.6732 0.6026 0.048 Uiso 1 1 calc R U . . .
H32B H 0.9696 0.6401 0.5877 0.048 Uiso 1 1 calc R U . . .
H32C H 1.0194 0.5887 0.6228 0.048 Uiso 1 1 calc R U . . .
C33 C 0.5963(4) 0.6373(3) 0.7426(2) 0.0183(10) Uani 1 1 d . . . . .
C34 C 0.5626(4) 0.6164(3) 0.6881(2) 0.0233(11) Uani 1 1 d . . . . .
C35 C 0.4590(4) 0.5603(4) 0.6737(2) 0.0297(12) Uani 1 1 d . . . . .
H35 H 0.4354 0.5449 0.6371 0.036 Uiso 1 1 calc R U . . .
C36 C 0.3880(4) 0.5256(4) 0.7111(2) 0.0320(13) Uani 1 1 d . . . . .
H36 H 0.3174 0.4866 0.7000 0.038 Uiso 1 1 calc R U . . .
C37 C 0.4206(4) 0.5478(4) 0.7639(2) 0.0305(12) Uani 1 1 d . . . . .
H37 H 0.3720 0.5239 0.7894 0.037 Uiso 1 1 calc R U . . .
C38 C 0.5252(4) 0.6055(3) 0.7811(2) 0.0222(10) Uani 1 1 d . . . . .
C39 C 0.6345(5) 0.6567(5) 0.6464(2) 0.0442(17) Uani 1 1 d . . . . .
H39 H 0.7097 0.6860 0.6629 0.053 Uiso 1 1 calc R U . . .
C40 C 0.5963(9) 0.7237(5) 0.6252(3) 0.081(3) Uani 1 1 d . . . . .
H40A H 0.5238 0.6955 0.6077 0.122 Uiso 1 1 calc R U . . .
H40B H 0.6464 0.7509 0.5997 0.122 Uiso 1 1 calc R U . . .
H40C H 0.5943 0.7674 0.6548 0.122 Uiso 1 1 calc R U . . .
C41 C 0.6375(8) 0.5906(6) 0.5989(3) 0.068(3) Uani 1 1 d . . . . .
H41A H 0.6559 0.5443 0.6114 0.103 Uiso 1 1 calc R U . . .
H41B H 0.6920 0.6184 0.5753 0.103 Uiso 1 1 calc R U . . .
H41C H 0.5664 0.5668 0.5795 0.103 Uiso 1 1 calc R U . . .
C42 C 0.5571(4) 0.6320(4) 0.8406(2) 0.0283(12) Uani 1 1 d . . . . .
H42 H 0.6346 0.6704 0.8448 0.034 Uiso 1 1 calc R U . . .
C43 C 0.4899(6) 0.6834(4) 0.8665(3) 0.0415(15) Uani 1 1 d . . . . .
H43A H 0.4137 0.6467 0.8641 0.062 Uiso 1 1 calc R U . . .
H43B H 0.4976 0.7326 0.8483 0.062 Uiso 1 1 calc R U . . .
H43C H 0.5150 0.7041 0.9040 0.062 Uiso 1 1 calc R U . . .
C44 C 0.5474(6) 0.5566(5) 0.8685(2) 0.0472(18) Uani 1 1 d . . . . .
H44A H 0.5635 0.5765 0.9067 0.071 Uiso 1 1 calc R U . . .
H44B H 0.5988 0.5290 0.8548 0.071 Uiso 1 1 calc R U . . .
H44C H 0.4737 0.5151 0.8621 0.071 Uiso 1 1 calc R U . . .
C45 C 0.3784(4) 0.0843(3) 0.90383(18) 0.0160(9) Uani 1 1 d . . . . .
C46 C 0.4389(4) 0.1025(3) 0.95211(19) 0.0179(9) Uani 1 1 d . . . . .
H46 H 0.4009 0.0783 0.9807 0.021 Uiso 1 1 calc R U . . .
C47 C 0.5471(4) 0.1514(3) 0.96379(18) 0.0175(9) Uani 1 1 d . . . . .
C48 C 0.2614(4) 0.0265(3) 0.9023(2) 0.0235(11) Uani 1 1 d . . . . .
H48A H 0.2150 0.0618 0.9072 0.035 Uiso 1 1 calc R U . . .
H48B H 0.2520 -0.0082 0.9309 0.035 Uiso 1 1 calc R U . . .
H48C H 0.2414 -0.0114 0.8680 0.035 Uiso 1 1 calc R U . . .
C49 C 0.5931(4) 0.1595(3) 1.01984(19) 0.0233(11) Uani 1 1 d . . . . .
H49A H 0.6679 0.1606 1.0189 0.035 Uiso 1 1 calc R U . . .
H49B H 0.5497 0.1103 1.0360 0.035 Uiso 1 1 calc R U . . .
H49C H 0.5912 0.2127 1.0409 0.035 Uiso 1 1 calc R U . . .
C50 C 0.3510(4) 0.0873(3) 0.81193(18) 0.0146(9) Uani 1 1 d . . . . .
C51 C 0.3629(4) 0.0201(3) 0.77502(18) 0.0155(9) Uani 1 1 d . . . . .
C52 C 0.2985(4) -0.0059(3) 0.7275(2) 0.0216(10) Uani 1 1 d . . . . .
H52 H 0.3053 -0.0515 0.7025 0.026 Uiso 1 1 calc R U . . .
C53 C 0.2258(4) 0.0327(3) 0.7160(2) 0.0254(11) Uani 1 1 d . . . . .
H53 H 0.1840 0.0149 0.6831 0.030 Uiso 1 1 calc R U . . .
C54 C 0.2138(4) 0.0982(3) 0.7529(2) 0.0238(11) Uani 1 1 d . . . . .
H54 H 0.1624 0.1240 0.7451 0.029 Uiso 1 1 calc R U . . .
C55 C 0.2754(4) 0.1267(3) 0.80104(19) 0.0174(9) Uani 1 1 d . . . . .
C56 C 0.4433(4) -0.0238(3) 0.7859(2) 0.0208(10) Uani 1 1 d . . . . .
H56 H 0.5064 0.0204 0.8076 0.025 Uiso 1 1 calc R U . . .
C57 C 0.4870(5) -0.0583(4) 0.7353(2) 0.0292(12) Uani 1 1 d . . . . .
H57A H 0.4295 -0.1076 0.7155 0.044 Uiso 1 1 calc R U . . .
H57B H 0.5476 -0.0761 0.7449 0.044 Uiso 1 1 calc R U . . .
H57C H 0.5120 -0.0131 0.7132 0.044 Uiso 1 1 calc R U . . .
C58 C 0.3958(5) -0.0959(4) 0.8188(2) 0.0349(14) Uani 1 1 d . . . . .
H58A H 0.3815 -0.0713 0.8540 0.052 Uiso 1 1 calc R U . . .
H58B H 0.4474 -0.1257 0.8225 0.052 Uiso 1 1 calc R U . . .
H58C H 0.3281 -0.1366 0.8008 0.052 Uiso 1 1 calc R U . . .
C59 C 0.2599(4) 0.1987(3) 0.8396(2) 0.0252(11) Uani 1 1 d . . . . .
H59 H 0.3003 0.2030 0.8740 0.030 Uiso 1 1 calc R U . . .
C60 C 0.3066(5) 0.2846(4) 0.8197(3) 0.0351(14) Uani 1 1 d . . . . .
H60A H 0.3845 0.2983 0.8165 0.053 Uiso 1 1 calc R U . . .
H60B H 0.2938 0.3298 0.8449 0.053 Uiso 1 1 calc R U . . .
H60C H 0.2714 0.2810 0.7849 0.053 Uiso 1 1 calc R U . . .
C61 C 0.1395(5) 0.1806(4) 0.8507(3) 0.0366(14) Uani 1 1 d . . . . .
H61A H 0.0994 0.1822 0.8185 0.055 Uiso 1 1 calc R U . . .
H61B H 0.1336 0.2244 0.8793 0.055 Uiso 1 1 calc R U . . .
H61C H 0.1092 0.1238 0.8614 0.055 Uiso 1 1 calc R U . . .
C62 C 0.7244(4) 0.2326(3) 0.94134(18) 0.0168(9) Uani 1 1 d . . . . .
C63 C 0.7927(4) 0.1861(3) 0.92550(19) 0.0201(10) Uani 1 1 d . . . . .
C64 C 0.9043(4) 0.2272(4) 0.9353(2) 0.0256(11) Uani 1 1 d . . . . .
H64 H 0.9514 0.1961 0.9252 0.031 Uiso 1 1 calc R U . . .
C65 C 0.9475(4) 0.3117(4) 0.9594(2) 0.0276(12) Uani 1 1 d . . . . .
H65 H 1.0236 0.3390 0.9652 0.033 Uiso 1 1 calc R U . . .
C66 C 0.8785(4) 0.3565(3) 0.9749(2) 0.0255(11) Uani 1 1 d . . . . .
H66 H 0.9082 0.4147 0.9915 0.031 Uiso 1 1 calc R U . . .
C67 C 0.7667(4) 0.3182(3) 0.96663(18) 0.0176(9) Uani 1 1 d . . . . .
C68 C 0.7471(4) 0.0927(3) 0.8979(2) 0.0271(12) Uani 1 1 d . . . . .
H68 H 0.6799 0.0863 0.8765 0.032 Uiso 1 1 calc R U . . .
C69 C 0.7151(6) 0.0292(4) 0.9369(3) 0.0451(17) Uani 1 1 d . . . . .
H69A H 0.7779 0.0369 0.9606 0.068 Uiso 1 1 calc R U . . .
H69B H 0.6892 -0.0295 0.9173 0.068 Uiso 1 1 calc R U . . .
H69C H 0.6574 0.0392 0.9579 0.068 Uiso 1 1 calc R U . . .
C70 C 0.8237(5) 0.0666(4) 0.8592(2) 0.0372(14) Uani 1 1 d . . . . .
H70A H 0.8469 0.1081 0.8345 0.056 Uiso 1 1 calc R U . . .
H70B H 0.7858 0.0093 0.8391 0.056 Uiso 1 1 calc R U . . .
H70C H 0.8872 0.0658 0.8793 0.056 Uiso 1 1 calc R U . . .
C71 C 0.6941(4) 0.3697(3) 0.9870(2) 0.0228(10) Uani 1 1 d . . . . .
H71 H 0.6183 0.3287 0.9856 0.027 Uiso 1 1 calc R U . . .
C72 C 0.7269(5) 0.4136(4) 1.0446(2) 0.0346(13) Uani 1 1 d . . . . .
H72A H 0.7317 0.3712 1.0664 0.052 Uiso 1 1 calc R U . . .
H72B H 0.6727 0.4383 1.0580 0.052 Uiso 1 1 calc R U . . .
H72C H 0.7974 0.4593 1.0463 0.052 Uiso 1 1 calc R U . . .
C73 C 0.6955(6) 0.4374(4) 0.9523(2) 0.0371(14) Uani 1 1 d . . . . .
H73A H 0.7704 0.4730 0.9485 0.056 Uiso 1 1 calc R U . . .
H73B H 0.6562 0.4737 0.9689 0.056 Uiso 1 1 calc R U . . .
H73C H 0.6607 0.4088 0.9171 0.056 Uiso 1 1 calc R U . . .
C74 C 0.8376(4) 0.1136(3) 0.49007(19) 0.0177(9) Uani 1 1 d . . . . .
C75 C 0.7654(4) 0.1224(3) 0.45274(18) 0.0193(10) Uani 1 1 d . . . . .
H75 H 0.7664 0.0950 0.4175 0.023 Uiso 1 1 calc R U . . .
C76 C 0.6922(4) 0.1658(3) 0.46021(19) 0.0190(10) Uani 1 1 d . . . . .
C77 C 0.9085(4) 0.0622(3) 0.4700(2) 0.0232(11) Uani 1 1 d . . . . .
H77A H 0.9835 0.1008 0.4704 0.035 Uiso 1 1 calc R U . . .
H77B H 0.8833 0.0333 0.4336 0.035 Uiso 1 1 calc R U . . .
H77C H 0.9045 0.0191 0.4929 0.035 Uiso 1 1 calc R U . . .
C78 C 0.6296(4) 0.1703(4) 0.41108(19) 0.0255(11) Uani 1 1 d . . . . .
H78A H 0.5639 0.1819 0.4214 0.038 Uiso 1 1 calc R U . . .
H78B H 0.6099 0.1154 0.3871 0.038 Uiso 1 1 calc R U . . .
H78C H 0.6747 0.2163 0.3930 0.038 Uiso 1 1 calc R U . . .
C79 C 0.9395(4) 0.1505(3) 0.57307(19) 0.0170(9) Uani 1 1 d . . . . .
C80 C 1.0409(4) 0.2130(3) 0.5674(2) 0.0211(10) Uani 1 1 d . . . . .
C81 C 1.1287(4) 0.2171(4) 0.5997(2) 0.0289(12) Uani 1 1 d . . . . .
H81 H 1.1967 0.2598 0.5970 0.035 Uiso 1 1 calc R U . . .
C82 C 1.1208(5) 0.1618(4) 0.6352(2) 0.0331(13) Uani 1 1 d . . . . .
H82 H 1.1827 0.1651 0.6561 0.040 Uiso 1 1 calc R U . . .
C83 C 1.0212(5) 0.1007(4) 0.6402(2) 0.0307(12) Uani 1 1 d . . . . .
H83 H 1.0154 0.0628 0.6653 0.037 Uiso 1 1 calc R U . . .
C84 C 0.9301(4) 0.0933(3) 0.6098(2) 0.0196(10) Uani 1 1 d . . . . .
C85 C 1.0550(4) 0.2749(3) 0.5278(3) 0.0303(13) Uani 1 1 d . . . . .
H85 H 0.9861 0.2577 0.5053 0.036 Uiso 1 1 calc R U . . .
C86 C 1.0783(8) 0.3656(4) 0.5572(4) 0.074(3) Uani 1 1 d . . . . .
H86A H 1.1435 0.3821 0.5809 0.111 Uiso 1 1 calc R U . . .
H86B H 1.0169 0.3676 0.5780 0.111 Uiso 1 1 calc R U . . .
H86C H 1.0894 0.4055 0.5315 0.111 Uiso 1 1 calc R U . . .
C87 C 1.1458(6) 0.2748(5) 0.4918(3) 0.0454(16) Uani 1 1 d . . . . .
H87A H 1.2142 0.2928 0.5133 0.068 Uiso 1 1 calc R U . . .
H87B H 1.1507 0.3147 0.4666 0.068 Uiso 1 1 calc R U . . .
H87C H 1.1311 0.2167 0.4723 0.068 Uiso 1 1 calc R U . . .
C88 C 0.8234(4) 0.0227(3) 0.6155(2) 0.0250(11) Uani 1 1 d . . . . .
H88 H 0.7640 0.0349 0.5972 0.030 Uiso 1 1 calc R U . . .
C89 C 0.7980(5) 0.0178(4) 0.6740(2) 0.0400(15) Uani 1 1 d . . . . .
H89A H 0.8515 -0.0002 0.6916 0.060 Uiso 1 1 calc R U . . .
H89B H 0.7256 -0.0239 0.6757 0.060 Uiso 1 1 calc R U . . .
H89C H 0.8009 0.0744 0.6920 0.060 Uiso 1 1 calc R U . . .
C90 C 0.8264(5) -0.0645(4) 0.5891(3) 0.0382(15) Uani 1 1 d . . . . .
H90A H 0.8315 -0.0649 0.5507 0.057 Uiso 1 1 calc R U . . .
H90B H 0.7602 -0.1099 0.5956 0.057 Uiso 1 1 calc R U . . .
H90C H 0.8893 -0.0745 0.6038 0.057 Uiso 1 1 calc R U . . .
C91 C 0.6039(4) 0.2517(3) 0.51186(18) 0.0182(9) Uani 1 1 d . . . . .
C92 C 0.5009(4) 0.2146(3) 0.5303(2) 0.0224(10) Uani 1 1 d . . . . .
C93 C 0.4343(4) 0.2648(4) 0.5377(2) 0.0309(13) Uani 1 1 d . . . . .
H93 H 0.3637 0.2407 0.5494 0.037 Uiso 1 1 calc R U . . .
C94 C 0.4697(5) 0.3485(4) 0.5284(2) 0.0336(13) Uani 1 1 d . . . . .
H94 H 0.4242 0.3821 0.5345 0.040 Uiso 1 1 calc R U . . .
C95 C 0.5705(5) 0.3837(4) 0.5101(2) 0.0279(12) Uani 1 1 d . . . . .
H95 H 0.5939 0.4415 0.5037 0.033 Uiso 1 1 calc R U . . .
C96 C 0.6385(4) 0.3359(3) 0.50078(19) 0.0224(10) Uani 1 1 d . . . . .
C97 C 0.7484(4) 0.3771(3) 0.4797(2) 0.0243(11) Uani 1 1 d . . . . .
H97 H 0.7795 0.3307 0.4693 0.029 Uiso 1 1 calc R U . . .
C98 C 0.8272(5) 0.4443(4) 0.5215(2) 0.0388(15) Uani 1 1 d . . . . .
H98A H 0.7987 0.4906 0.5328 0.058 Uiso 1 1 calc R U . . .
H98B H 0.8972 0.4678 0.5065 0.058 Uiso 1 1 calc R U . . .
H98C H 0.8362 0.4176 0.5522 0.058 Uiso 1 1 calc R U . . .
C99 C 0.7380(5) 0.4156(4) 0.4301(2) 0.0313(12) Uani 1 1 d . . . . .
H99A H 0.6888 0.3711 0.4033 0.047 Uiso 1 1 calc R U . . .
H99B H 0.8092 0.4381 0.4160 0.047 Uiso 1 1 calc R U . . .
H99C H 0.7091 0.4624 0.4392 0.047 Uiso 1 1 calc R U . . .
C100 C 0.4617(4) 0.1227(3) 0.5413(2) 0.0266(11) Uani 1 1 d . . . . .
H100 H 0.5258 0.1101 0.5543 0.032 Uiso 1 1 calc R U . . .
C101 C 0.3791(5) 0.1066(4) 0.5834(2) 0.0386(15) Uani 1 1 d . . . . .
H10A H 0.4067 0.1503 0.6150 0.058 Uiso 1 1 calc R U . . .
H10B H 0.3666 0.0495 0.5929 0.058 Uiso 1 1 calc R U . . .
H10C H 0.3111 0.1095 0.5694 0.058 Uiso 1 1 calc R U . . .
C102 C 0.4130(5) 0.0594(4) 0.4895(2) 0.0383(15) Uani 1 1 d . . . . .
H10D H 0.3524 0.0726 0.4748 0.057 Uiso 1 1 calc R U . . .
H10E H 0.3873 0.0005 0.4973 0.057 Uiso 1 1 calc R U . . .
H10F H 0.4685 0.0652 0.4637 0.057 Uiso 1 1 calc R U . . .
C107 C 0.0344(7) 0.0849(5) 1.0622(3) 0.060(2) Uani 1 1 d . . . . .
H10O H 0.0157 0.1225 1.0907 0.090 Uiso 1 1 calc R U . . .
H10P H 0.0340 0.0325 1.0751 0.090 Uiso 1 1 calc R U . . .
H10Q H -0.0186 0.0699 1.0319 0.090 Uiso 1 1 calc R U . . .
C108 C 0.1422(8) 0.1296(6) 1.0456(4) 0.076(3) Uani 1 1 d . . . . .
H10R H 0.1942 0.1436 1.0767 0.091 Uiso 1 1 calc R U . . .
H10S H 0.1613 0.0889 1.0188 0.091 Uiso 1 1 calc R U . . .
C109 C 0.1583(7) 0.2082(5) 1.0235(4) 0.061(2) Uani 1 1 d . . . . .
H10T H 0.1407 0.2496 1.0503 0.073 Uiso 1 1 calc R U . . .
H10U H 0.1063 0.1946 0.9924 0.073 Uiso 1 1 calc R U . . .
C110 C 0.2760(7) 0.2536(5) 1.0054(3) 0.065(2) Uani 1 1 d . . . . .
H11A H 0.3284 0.2685 1.0365 0.078 Uiso 1 1 calc R U . . .
H11B H 0.2945 0.2123 0.9788 0.078 Uiso 1 1 calc R U . . .
C111 C 0.2877(7) 0.3303(5) 0.9830(4) 0.068(2) Uani 1 1 d . . . . .
H11C H 0.2703 0.3723 1.0096 0.082 Uiso 1 1 calc R U . . .
H11D H 0.2356 0.3159 0.9519 0.082 Uiso 1 1 calc R U . . .
C112 C 0.4023(6) 0.3714(5) 0.9659(3) 0.058(2) Uani 1 1 d . . . . .
H11E H 0.4522 0.3968 0.9975 0.087 Uiso 1 1 calc R U . . .
H11F H 0.4036 0.4162 0.9449 0.087 Uiso 1 1 calc R U . . .
H11G H 0.4246 0.3274 0.9445 0.087 Uiso 1 1 calc R U . . .
N1 N 0.9301(3) 0.7199(2) 0.77053(15) 0.0151(8) Uani 1 1 d . . . . .
N2 N 0.7085(3) 0.6871(2) 0.75814(15) 0.0146(8) Uani 1 1 d . . . . .
N3 N 0.4192(3) 0.1171(2) 0.86035(15) 0.0144(8) Uani 1 1 d . . . . .
N4 N 0.6100(3) 0.1919(2) 0.92759(15) 0.0154(8) Uani 1 1 d . . . . .
N5 N 0.8470(3) 0.1490(2) 0.54167(15) 0.0159(8) Uani 1 1 d . . . . .
N6 N 0.6783(3) 0.2044(2) 0.50886(16) 0.0165(8) Uani 1 1 d . . . . .
O1 O 0.9408(3) 0.3540(2) 0.77248(14) 0.0222(7) Uani 1 1 d . . . . .
Re1 Re 0.80002(2) 0.60974(2) 0.75766(2) 0.01240(4) Uani 1 1 d . . . . .
Re2 Re 0.56908(2) 0.20374(2) 0.85223(2) 0.01286(4) Uani 1 1 d . . . . .
Re3 Re 0.75705(2) 0.21530(2) 0.57998(2) 0.01304(4) Uani 1 1 d . . . . .
U1 U 0.75086(2) 0.34135(2) 0.73616(2) 0.01217(4) Uani 1 1 d . . . . .
C103 C 0.9755(5) 0.3752(5) 0.8279(3) 0.0418(15) Uani 0.690(17) 1 d D . P A 1
H10G H 0.9390 0.3256 0.8459 0.050 Uiso 0.690(17) 1 calc R U P A 1
H10H H 0.9545 0.4242 0.8442 0.050 Uiso 0.690(17) 1 calc R U P A 1
C104 C 1.0927(9) 0.3977(9) 0.8355(4) 0.042(3) Uani 0.690(17) 1 d D . P A 1
H10I H 1.1127 0.3477 0.8416 0.050 Uiso 0.690(17) 1 calc R U P A 1
H10J H 1.1238 0.4453 0.8653 0.050 Uiso 0.690(17) 1 calc R U P A 1
C105 C 1.1279(9) 0.4252(9) 0.7820(5) 0.056(3) Uani 0.690(17) 1 d D . P A 1
H10K H 1.1452 0.4879 0.7841 0.067 Uiso 0.690(17) 1 calc R U P A 1
H10L H 1.1929 0.4109 0.7719 0.067 Uiso 0.690(17) 1 calc R U P A 1
C106 C 1.0353(5) 0.3773(7) 0.7421(3) 0.074(3) Uani 0.690(17) 1 d . . P A 1
H10M H 1.0282 0.4142 0.7163 0.089 Uiso 0.690(17) 1 calc R U P A 1
H10N H 1.0459 0.3254 0.7226 0.089 Uiso 0.690(17) 1 calc R U P A 1
C203 C 0.9755(5) 0.3752(5) 0.8279(3) 0.0418(15) Uani 0.310(17) 1 d . . P A 2
H20D H 0.9660 0.3232 0.8442 0.050 Uiso 0.310(17) 1 calc R U P A 2
H20E H 0.9369 0.4101 0.8478 0.050 Uiso 0.310(17) 1 calc R U P A 2
C204 C 1.096(2) 0.428(2) 0.8247(11) 0.042(3) Uani 0.310(17) 1 d D . P A 2
H20F H 1.1383 0.4272 0.8570 0.050 Uiso 0.310(17) 1 calc R U P A 2
H20G H 1.1052 0.4879 0.8218 0.050 Uiso 0.310(17) 1 calc R U P A 2
C205 C 1.1353(17) 0.385(2) 0.7745(10) 0.056(3) Uani 0.310(17) 1 d D . P A 2
H20H H 1.2029 0.4225 0.7621 0.067 Uiso 0.310(17) 1 calc R U P A 2
H20I H 1.1413 0.3283 0.7784 0.067 Uiso 0.310(17) 1 calc R U P A 2
C206 C 1.0353(5) 0.3773(7) 0.7421(3) 0.074(3) Uani 0.310(17) 1 d D . P A 2
H20J H 1.0447 0.4329 0.7302 0.089 Uiso 0.310(17) 1 calc R U P A 2
H20K H 1.0249 0.3334 0.7102 0.089 Uiso 0.310(17) 1 calc R U P A 2

loop_
_atom_site_aniso_label
_atom_site_aniso_U_11
_atom_site_aniso_U_22
_atom_site_aniso_U_33
_atom_site_aniso_U_23
_atom_site_aniso_U_13
_atom_site_aniso_U_12
C1 0.015(2) 0.017(2) 0.026(3) 0.0017(19) -0.001(2) 0.0060(18)
C2 0.018(2) 0.015(2) 0.012(2) 0.0004(17) 0.0018(18) 0.0053(18)
C3 0.018(2) 0.017(2) 0.026(3) 0.0031(19) 0.000(2) 0.0073(19)
C4 0.021(2) 0.016(2) 0.017(2) -0.0003(18) 0.0000(19) 0.0079(19)
C5 0.021(3) 0.018(2) 0.022(2) 0.0009(19) 0.011(2) 0.0079(19)
C6 0.014(2) 0.021(2) 0.022(2) 0.0104(19) 0.0063(19) 0.0072(19)
C7 0.014(2) 0.019(2) 0.014(2) 0.0014(18) 0.0018(18) 0.0008(18)
C8 0.016(2) 0.020(2) 0.020(2) 0.0062(19) 0.0115(19) 0.0082(19)
C9 0.018(2) 0.029(3) 0.012(2) 0.0097(19) 0.0039(18) 0.004(2)
C10 0.022(3) 0.017(2) 0.012(2) 0.0025(17) 0.0051(19) 0.0000(19)
C11 0.034(3) 0.038(3) 0.011(2) -0.006(2) -0.004(2) 0.026(3)
C12 0.019(3) 0.030(3) 0.017(2) -0.005(2) 0.012(2) 0.000(2)
C13 0.051(4) 0.023(2) 0.013(2) 0.0008(19) 0.003(2) 0.025(3)
C14 0.020(3) 0.051(3) 0.016(3) -0.005(2) 0.002(2) 0.014(3)
C15 0.042(3) 0.019(2) 0.015(2) 0.0006(19) 0.017(2) 0.001(2)
C16 0.019(2) 0.018(2) 0.016(2) 0.0024(18) 0.0026(19) 0.0049(19)
C17 0.023(3) 0.015(2) 0.026(3) 0.0025(19) 0.002(2) 0.0051(19)
C18 0.019(3) 0.021(2) 0.025(3) 0.004(2) 0.001(2) 0.008(2)
C19 0.021(3) 0.017(2) 0.030(3) 0.003(2) 0.001(2) 0.005(2)
C20 0.022(3) 0.020(2) 0.051(4) 0.001(2) 0.003(3) 0.011(2)
C21 0.011(2) 0.015(2) 0.023(2) 0.0024(18) 0.0008(18) 0.0039(17)
C22 0.016(2) 0.018(2) 0.021(2) -0.0001(19) -0.0007(19) 0.0040(19)
C23 0.019(3) 0.024(2) 0.030(3) 0.002(2) -0.005(2) 0.007(2)
C24 0.015(3) 0.034(3) 0.041(3) -0.002(2) 0.004(2) 0.012(2)
C25 0.017(3) 0.030(3) 0.030(3) -0.001(2) 0.009(2) 0.005(2)
C26 0.016(2) 0.019(2) 0.021(3) 0.0001(19) 0.004(2) 0.0018(19)
C27 0.023(3) 0.024(2) 0.017(2) 0.0000(19) -0.003(2) 0.008(2)
C28 0.031(3) 0.022(2) 0.026(3) -0.001(2) -0.005(2) 0.004(2)
C29 0.036(3) 0.029(3) 0.017(3) 0.002(2) -0.006(2) 0.000(2)
C30 0.022(3) 0.027(3) 0.017(2) 0.004(2) 0.004(2) 0.006(2)
C31 0.048(4) 0.044(4) 0.025(3) 0.012(3) 0.004(3) 0.014(3)
C32 0.036(3) 0.038(3) 0.020(3) -0.001(2) 0.005(2) 0.014(3)
C33 0.012(2) 0.019(2) 0.026(3) 0.0031(19) 0.0033(19) 0.0079(18)
C34 0.018(2) 0.031(3) 0.023(3) 0.008(2) 0.000(2) 0.008(2)
C35 0.025(3) 0.041(3) 0.022(3) 0.001(2) -0.002(2) 0.011(2)
C36 0.016(3) 0.034(3) 0.041(3) 0.008(3) -0.002(2) 0.002(2)
C37 0.017(3) 0.040(3) 0.036(3) 0.012(3) 0.012(2) 0.009(2)
C38 0.017(2) 0.030(3) 0.025(3) 0.006(2) 0.006(2) 0.014(2)
C39 0.024(3) 0.071(5) 0.026(3) 0.017(3) 0.000(3) -0.002(3)
C40 0.167(10) 0.031(4) 0.035(4) 0.010(3) 0.024(5) 0.016(5)
C41 0.104(7) 0.115(7) 0.035(4) 0.045(4) 0.039(4) 0.086(6)
C42 0.021(3) 0.044(3) 0.022(3) 0.003(2) 0.008(2) 0.015(2)
C43 0.053(4) 0.050(4) 0.032(3) 0.002(3) 0.011(3) 0.033(3)
C44 0.077(5) 0.062(4) 0.026(3) 0.005(3) 0.018(3) 0.054(4)
C45 0.017(2) 0.016(2) 0.014(2) 0.0002(17) 0.0034(18) 0.0044(18)
C46 0.016(2) 0.021(2) 0.016(2) 0.0089(18) 0.0057(18) 0.0033(19)
C47 0.017(2) 0.024(2) 0.013(2) 0.0074(18) 0.0049(18) 0.0076(19)
C48 0.017(2) 0.027(3) 0.022(3) 0.007(2) 0.005(2) -0.001(2)
C49 0.022(3) 0.033(3) 0.014(2) 0.008(2) 0.004(2) 0.007(2)
C50 0.009(2) 0.016(2) 0.017(2) 0.0038(17) 0.0011(17) 0.0005(17)
C51 0.010(2) 0.016(2) 0.017(2) 0.0027(17) 0.0018(18) 0.0013(17)
C52 0.023(3) 0.022(2) 0.018(2) -0.0011(19) 0.000(2) 0.006(2)
C53 0.023(3) 0.035(3) 0.016(2) 0.002(2) -0.005(2) 0.008(2)
C54 0.017(2) 0.030(3) 0.028(3) 0.005(2) -0.001(2) 0.012(2)
C55 0.012(2) 0.020(2) 0.021(2) 0.0043(19) 0.0015(18) 0.0050(18)
C56 0.021(3) 0.021(2) 0.020(2) -0.0008(19) 0.000(2) 0.008(2)
C57 0.034(3) 0.031(3) 0.027(3) 0.001(2) 0.005(2) 0.019(2)
C58 0.044(4) 0.027(3) 0.039(3) 0.010(2) 0.006(3) 0.017(3)
C59 0.020(3) 0.034(3) 0.025(3) 0.002(2) 0.005(2) 0.014(2)
C60 0.030(3) 0.028(3) 0.050(4) 0.002(3) 0.005(3) 0.016(2)
C61 0.028(3) 0.046(3) 0.041(4) 0.003(3) 0.013(3) 0.021(3)
C62 0.015(2) 0.023(2) 0.010(2) 0.0020(17) 0.0038(17) 0.0031(19)
C63 0.020(2) 0.026(2) 0.015(2) 0.0065(19) 0.0018(19) 0.007(2)
C64 0.018(3) 0.041(3) 0.024(3) 0.011(2) 0.006(2) 0.016(2)
C65 0.013(2) 0.042(3) 0.022(3) 0.005(2) 0.001(2) 0.002(2)
C66 0.025(3) 0.027(3) 0.018(2) 0.001(2) 0.003(2) 0.001(2)
C67 0.017(2) 0.023(2) 0.012(2) 0.0046(18) 0.0017(18) 0.0052(19)
C68 0.024(3) 0.027(3) 0.035(3) 0.004(2) 0.006(2) 0.014(2)
C69 0.059(5) 0.033(3) 0.053(4) 0.014(3) 0.024(4) 0.024(3)
C70 0.044(4) 0.036(3) 0.035(3) 0.002(3) 0.011(3) 0.020(3)
C71 0.021(3) 0.026(3) 0.019(2) 0.000(2) 0.004(2) 0.007(2)
C72 0.042(4) 0.047(3) 0.016(3) -0.001(2) 0.001(2) 0.021(3)
C73 0.058(4) 0.038(3) 0.022(3) 0.000(2) 0.006(3) 0.027(3)
C74 0.017(2) 0.020(2) 0.015(2) 0.0005(18) 0.0070(19) 0.0062(19)
C75 0.022(3) 0.023(2) 0.010(2) -0.0040(18) 0.0061(19) 0.007(2)
C76 0.016(2) 0.024(2) 0.015(2) 0.0015(19) 0.0029(18) 0.0038(19)
C77 0.018(2) 0.032(3) 0.021(3) 0.000(2) 0.010(2) 0.012(2)
C78 0.026(3) 0.037(3) 0.013(2) -0.001(2) -0.001(2) 0.013(2)
C79 0.015(2) 0.018(2) 0.018(2) -0.0005(18) 0.0036(18) 0.0077(18)
C80 0.014(2) 0.023(2) 0.028(3) 0.005(2) 0.002(2) 0.008(2)
C81 0.019(3) 0.030(3) 0.038(3) 0.007(2) 0.000(2) 0.007(2)
C82 0.027(3) 0.045(3) 0.030(3) 0.005(3) -0.005(2) 0.015(3)
C83 0.034(3) 0.040(3) 0.026(3) 0.014(2) 0.004(2) 0.019(3)
C84 0.021(2) 0.019(2) 0.023(3) 0.0070(19) 0.008(2) 0.010(2)
C85 0.013(2) 0.030(3) 0.050(4) 0.019(3) 0.003(2) 0.004(2)
C86 0.120(8) 0.033(4) 0.086(6) 0.031(4) 0.064(6) 0.038(4)
C87 0.041(4) 0.060(4) 0.043(4) 0.021(3) 0.019(3) 0.023(3)
C88 0.024(3) 0.023(2) 0.032(3) 0.013(2) 0.012(2) 0.009(2)
C89 0.045(4) 0.045(4) 0.037(4) 0.021(3) 0.020(3) 0.018(3)
C90 0.034(3) 0.024(3) 0.055(4) 0.004(3) 0.016(3) 0.008(2)
C91 0.014(2) 0.028(2) 0.012(2) -0.0007(19) 0.0001(18) 0.009(2)
C92 0.016(2) 0.031(3) 0.016(2) -0.003(2) -0.0008(19) 0.006(2)
C93 0.016(3) 0.052(4) 0.028(3) -0.001(3) 0.003(2) 0.017(3)
C94 0.026(3) 0.050(4) 0.031(3) 0.003(3) 0.002(2) 0.024(3)
C95 0.030(3) 0.034(3) 0.025(3) 0.004(2) 0.001(2) 0.018(2)
C96 0.016(2) 0.037(3) 0.015(2) 0.002(2) 0.0004(19) 0.012(2)
C97 0.026(3) 0.026(3) 0.027(3) 0.008(2) 0.009(2) 0.014(2)
C98 0.029(3) 0.047(4) 0.037(3) 0.020(3) 0.004(3) 0.003(3)
C99 0.038(3) 0.037(3) 0.026(3) 0.010(2) 0.010(2) 0.019(3)
C100 0.018(3) 0.030(3) 0.025(3) -0.003(2) 0.006(2) 0.003(2)
C101 0.030(3) 0.036(3) 0.036(3) -0.006(3) 0.016(3) -0.003(3)
C102 0.029(3) 0.038(3) 0.031(3) -0.010(3) 0.001(3) -0.003(3)
C107 0.078(6) 0.057(5) 0.054(5) 0.015(4) 0.024(4) 0.031(4)
C108 0.069(6) 0.083(7) 0.089(7) 0.025(6) 0.016(5) 0.038(5)
C109 0.072(6) 0.059(5) 0.067(5) 0.009(4) 0.015(4) 0.042(4)
C110 0.079(6) 0.064(5) 0.059(5) -0.009(4) -0.016(5) 0.041(5)
C111 0.055(5) 0.063(5) 0.079(6) -0.017(5) 0.005(5) 0.023(4)
C112 0.040(4) 0.077(5) 0.048(4) -0.005(4) 0.005(3) 0.014(4)
N1 0.0149(19) 0.0192(19) 0.0143(19) 0.0033(15) 0.0046(15) 0.0096(16)
N2 0.0109(18) 0.0131(17) 0.020(2) 0.0026(15) 0.0012(15) 0.0041(15)
N3 0.0123(19) 0.0152(18) 0.0145(19) 0.0009(14) 0.0011(15) 0.0037(15)
N4 0.0130(19) 0.0186(19) 0.0143(19) 0.0019(15) 0.0026(15) 0.0054(15)
N5 0.017(2) 0.0151(18) 0.0147(19) 0.0015(15) 0.0046(16) 0.0044(15)
N6 0.0132(19) 0.0178(19) 0.018(2) 0.0032(15) 0.0057(16) 0.0040(16)
O1 0.0149(17) 0.0294(18) 0.0194(18) 0.0010(14) -0.0019(14) 0.0052(15)
Re1 0.01105(9) 0.01339(8) 0.01282(9) 0.00107(6) 0.00185(6) 0.00465(7)
Re2 0.01151(9) 0.01550(8) 0.01065(8) 0.00192(6) 0.00254(6) 0.00343(7)
Re3 0.01283(9) 0.01540(8) 0.01046(8) 0.00051(6) 0.00317(7) 0.00483(7)
U1 0.01246(8) 0.01362(8) 0.01018(8) 0.00108(6) 0.00263(6) 0.00442(6)
C103 0.027(3) 0.057(4) 0.035(3) 0.012(3) -0.008(3) 0.005(3)
C104 0.032(4) 0.057(9) 0.038(6) 0.009(5) -0.015(4) 0.017(6)
C105 0.033(5) 0.056(8) 0.084(8) 0.032(7) 0.019(5) 0.014(6)
C106 0.022(3) 0.153(9) 0.032(4) -0.013(5) 0.006(3) 0.020(5)
C203 0.027(3) 0.057(4) 0.035(3) 0.012(3) -0.008(3) 0.005(3)
C204 0.032(4) 0.057(9) 0.038(6) 0.009(5) -0.015(4) 0.017(6)
C205 0.033(5) 0.056(8) 0.084(8) 0.032(7) 0.019(5) 0.014(6)
C206 0.022(3) 0.153(9) 0.032(4) -0.013(5) 0.006(3) 0.020(5)

loop_
_atom_type_symbol
_atom_type_description
_atom_type_scat_dispersion_real
_atom_type_scat_dispersion_imag
_atom_type_scat_source
C C 0.0033 0.0016 'International Tables Vol C Tables 4.2.6.8 and 6.1.1.4'
H H 0.0000 0.0000 'International Tables Vol C Tables 4.2.6.8 and 6.1.1.4'
N N 0.0061 0.0033 'International Tables Vol C Tables 4.2.6.8 and 6.1.1.4'
O O 0.0106 0.0060 'International Tables Vol C Tables 4.2.6.8 and 6.1.1.4'
Re Re -1.0185 7.2310 'International Tables Vol C Tables 4.2.6.8 and 6.1.1.4'
U U -9.6767 9.6646 'International Tables Vol C Tables 4.2.6.8 and 6.1.1.4'

loop_
_geom_angle_atom_site_label_1
_geom_angle_atom_site_label_2
_geom_angle_atom_site_label_3
_geom_angle
C5 C1 C2 106.8(4)
C5 C1 Re1 68.7(3)
C2 C1 Re1 66.6(2)
C5 C1 U1 79.2(3)
C2 C1 U1 77.3(3)
Re1 C1 U1 120.3(2)
C5 C1 H1 126.6
C2 C1 H1 126.6
Re1 C1 H1 129.7
U1 C1 H1 110.0
C3 C2 C1 107.6(4)
C3 C2 Re1 74.4(3)
C1 C2 Re1 73.4(3)
C3 C2 U1 72.6(2)
C1 C2 U1 71.9(2)
Re1 C2 U1 120.91(19)
C3 C2 H2 126.2
C1 C2 H2 126.2
Re1 C2 H2 118.0
U1 C2 H2 121.0
C4 C3 C2 107.6(4)
C4 C3 Re1 69.0(3)
C2 C3 Re1 66.1(3)
C4 C3 U1 78.9(3)
C2 C3 U1 77.0(3)
Re1 C3 U1 119.0(2)
C4 C3 H3 126.2
C2 C3 H3 126.2
Re1 C3 H3 130.2
U1 C3 H3 110.7
C3 C4 C5 108.2(4)
C3 C4 Re1 72.5(3)
C5 C4 Re1 69.5(3)
C3 C4 U1 71.3(3)
C5 C4 U1 75.1(3)
Re1 C4 U1 116.7(2)
C3 C4 H4 125.9
C5 C4 H4 125.9
Re1 C4 H4 123.7
U1 C4 H4 119.6
C1 C5 C4 108.7(4)
C1 C5 Re1 72.3(3)
C4 C5 Re1 71.1(3)
C1 C5 U1 70.9(3)
C4 C5 U1 75.5(3)
Re1 C5 U1 117.69(19)
C1 C5 H5 125.7
C4 C5 H5 125.7
Re1 C5 H5 122.6
U1 C5 H5 119.7
C7 C6 C10 107.5(4)
C7 C6 Re2 71.7(3)
C10 C6 Re2 69.6(3)
C7 C6 U1 71.0(2)
C10 C6 U1 78.4(3)
Re2 C6 U1 119.41(19)
C7 C6 H6 126.2
C10 C6 H6 126.2
Re2 C6 H6 124.1
U1 C6 H6 116.4
C8 C7 C6 106.9(4)
C8 C7 Re2 66.6(2)
C6 C7 Re2 68.9(3)
C8 C7 U1 80.0(3)
C6 C7 U1 78.2(3)
Re2 C7 U1 122.0(2)
C8 C7 H7 126.6
C6 C7 H7 126.6
Re2 C7 H7 129.5
U1 C7 H7 108.5
C7 C8 C9 108.4(4)
C7 C8 Re2 73.5(3)
C9 C8 Re2 75.5(3)
C7 C8 U1 69.5(2)
C9 C8 U1 73.3(2)
Re2 C8 U1 119.73(19)
C7 C8 H8 125.8
C9 C8 H8 125.8
Re2 C8 H8 117.2
U1 C8 H8 123.0
C10 C9 C8 106.7(4)
C10 C9 Re2 67.3(3)
C8 C9 Re2 64.9(2)
C10 C9 U1 78.8(3)
C8 C9 U1 76.4(3)
Re2 C9 U1 116.1(2)
C10 C9 H9 126.6
C8 C9 H9 126.6
Re2 C9 H9 132.7
U1 C9 H9 111.1
C9 C10 C6 109.0(4)
C9 C10 Re2 74.5(3)
C6 C10 Re2 70.2(3)
C9 C10 U1 72.0(3)
C6 C10 U1 71.6(2)
Re2 C10 U1 116.05(18)
C9 C10 H10 125.5
C6 C10 H10 125.5
Re2 C10 H10 121.4
U1 C10 H10 122.4
C12 C11 C15 106.8(4)
C12 C11 Re3 67.1(3)
C15 C11 Re3 67.0(3)
C12 C11 U1 76.9(3)
C15 C11 U1 79.9(3)
Re3 C11 U1 119.5(2)
C12 C11 H11 126.6
C15 C11 H11 126.6
Re3 C11 H11 130.8
U1 C11 H11 109.7
C11 C12 C13 108.1(4)
C11 C12 Re3 73.5(3)
C13 C12 Re3 72.2(3)
C11 C12 U1 72.7(3)
C13 C12 U1 73.9(3)
Re3 C12 U1 120.6(2)
C11 C12 H12 125.9
C13 C12 H12 125.9
Re3 C12 H12 120.1
U1 C12 H12 119.3
C14 C13 C12 107.7(4)
C14 C13 Re3 72.0(3)
C12 C13 Re3 67.7(3)
C14 C13 U1 75.5(3)
C12 C13 U1 75.5(3)
Re3 C13 U1 119.0(2)
C14 C13 H13 126.2
C12 C13 H13 126.2
Re3 C13 H13 125.7
U1 C13 H13 115.2
C13 C14 C15 108.4(5)
C13 C14 Re3 69.7(3)
C15 C14 Re3 67.0(3)
C13 C14 U1 74.6(3)
C15 C14 U1 78.4(3)
Re3 C14 U1 117.5(2)
C13 C14 H14 125.8
C15 C14 H14 125.8
Re3 C14 H14 129.1
U1 C14 H14 113.5
C14 C15 C11 107.9(4)
C14 C15 Re3 73.7(3)
C11 C15 Re3 73.3(3)
C14 C15 U1 71.8(3)
C11 C15 U1 69.9(3)
Re3 C15 U1 117.2(2)
C14 C15 H15 126.1
C11 C15 H15 126.1
Re3 C15 H15 118.9
U1 C15 H15 123.9
N1 C16 C17 121.9(4)
N1 C16 C19 120.0(4)
C17 C16 C19 118.1(4)
C16 C17 C18 127.7(5)
C16 C17 H17 116.1
C18 C17 H17 116.1
N2 C18 C17 122.9(4)
N2 C18 C20 120.0(4)
C17 C18 C20 117.0(4)
C16 C19 H19A 109.5
C16 C19 H19B 109.5
H19A C19 H19B 109.5
C16 C19 H19C 109.5
H19A C19 H19C 109.5
H19B C19 H19C 109.5
C18 C20 H20A 109.5
C18 C20 H20B 109.5
H20A C20 H20B 109.5
C18 C20 H20C 109.5
H20A C20 H20C 109.5
H20B C20 H20C 109.5
C22 C21 C26 122.0(4)
C22 C21 N1 119.8(4)
C26 C21 N1 118.2(4)
C23 C22 C21 117.8(5)
C23 C22 C27 119.6(5)
C21 C22 C27 122.6(4)
C24 C23 C22 121.0(5)
C24 C23 H23 119.5
C22 C23 H23 119.5
C23 C24 C25 120.0(5)
C23 C24 H24 120.0
C25 C24 H24 120.0
C24 C25 C26 122.2(5)
C24 C25 H25 118.9
C26 C25 H25 118.9
C25 C26 C21 117.0(5)
C25 C26 C30 121.2(5)
C21 C26 C30 121.8(4)
C22 C27 C29 112.1(4)
C22 C27 C28 112.3(4)
C29 C27 C28 108.7(4)
C22 C27 H27 107.9
C29 C27 H27 107.9
C28 C27 H27 107.9
C27 C28 H28A 109.5
C27 C28 H28B 109.5
H28A C28 H28B 109.5
C27 C28 H28C 109.5
H28A C28 H28C 109.5
H28B C28 H28C 109.5
C27 C29 H29A 109.5
C27 C29 H29B 109.5
H29A C29 H29B 109.5
C27 C29 H29C 109.5
H29A C29 H29C 109.5
H29B C29 H29C 109.5
C26 C30 C32 113.8(4)
C26 C30 C31 112.2(4)
C32 C30 C31 108.4(4)
C26 C30 H30 107.4
C32 C30 H30 107.4
C31 C30 H30 107.4
C30 C31 H31A 109.5
C30 C31 H31B 109.5
H31A C31 H31B 109.5
C30 C31 H31C 109.5
H31A C31 H31C 109.5
H31B C31 H31C 109.5
C30 C32 H32A 109.5
C30 C32 H32B 109.5
H32A C32 H32B 109.5
C30 C32 H32C 109.5
H32A C32 H32C 109.5
H32B C32 H32C 109.5
C38 C33 C34 121.2(5)
C38 C33 N2 119.8(4)
C34 C33 N2 118.9(4)
C35 C34 C33 117.9(5)
C35 C34 C39 120.1(5)
C33 C34 C39 121.9(5)
C34 C35 C36 122.0(5)
C34 C35 H35 119.0
C36 C35 H35 119.0
C37 C36 C35 119.7(5)
C37 C36 H36 120.2
C35 C36 H36 120.2
C36 C37 C38 121.0(5)
C36 C37 H37 119.5
C38 C37 H37 119.5
C33 C38 C37 118.2(5)
C33 C38 C42 122.3(5)
C37 C38 C42 119.6(5)
C34 C39 C41 112.5(6)
C34 C39 C40 111.1(6)
C41 C39 C40 107.5(5)
C34 C39 H39 108.5
C41 C39 H39 108.5
C40 C39 H39 108.5
C39 C40 H40A 109.5
C39 C40 H40B 109.5
H40A C40 H40B 109.5
C39 C40 H40C 109.5
H40A C40 H40C 109.5
H40B C40 H40C 109.5
C39 C41 H41A 109.5
C39 C41 H41B 109.5
H41A C41 H41B 109.5
C39 C41 H41C 109.5
H41A C41 H41C 109.5
H41B C41 H41C 109.5
C44 C42 C43 110.4(5)
C44 C42 C38 112.8(5)
C43 C42 C38 110.2(5)
C44 C42 H42 107.7
C43 C42 H42 107.7
C38 C42 H42 107.7
C42 C43 H43A 109.5
C42 C43 H43B 109.5
H43A C43 H43B 109.5
C42 C43 H43C 109.5
H43A C43 H43C 109.5
H43B C43 H43C 109.5
C42 C44 H44A 109.5
C42 C44 H44B 109.5
H44A C44 H44B 109.5
C42 C44 H44C 109.5
H44A C44 H44C 109.5
H44B C44 H44C 109.5
N3 C45 C46 122.9(4)
N3 C45 C48 120.3(4)
C46 C45 C48 116.8(4)
C47 C46 C45 128.4(4)
C47 C46 H46 115.8
C45 C46 H46 115.8
N4 C47 C46 122.3(4)
N4 C47 C49 120.4(4)
C46 C47 C49 117.4(4)
C45 C48 H48A 109.5
C45 C48 H48B 109.5
H48A C48 H48B 109.5
C45 C48 H48C 109.5
H48A C48 H48C 109.5
H48B C48 H48C 109.5
C47 C49 H49A 109.5
C47 C49 H49B 109.5
H49A C49 H49B 109.5
C47 C49 H49C 109.5
H49A C49 H49C 109.5
H49B C49 H49C 109.5
C55 C50 C51 120.6(4)
C55 C50 N3 120.1(4)
C51 C50 N3 119.3(4)
C52 C51 C50 118.4(4)
C52 C51 C56 120.0(4)
C50 C51 C56 121.6(4)
C53 C52 C51 121.6(5)
C53 C52 H52 119.2
C51 C52 H52 119.2
C52 C53 C54 119.6(5)
C52 C53 H53 120.2
C54 C53 H53 120.2
C53 C54 C55 121.4(5)
C53 C54 H54 119.3
C55 C54 H54 119.3
C54 C55 C50 118.4(4)
C54 C55 C59 119.4(4)
C50 C55 C59 122.2(4)
C51 C56 C58 111.7(4)
C51 C56 C57 113.2(4)
C58 C56 C57 110.0(4)
C51 C56 H56 107.2
C58 C56 H56 107.2
C57 C56 H56 107.2
C56 C57 H57A 109.5
C56 C57 H57B 109.5
H57A C57 H57B 109.5
C56 C57 H57C 109.5
H57A C57 H57C 109.5
H57B C57 H57C 109.5
C56 C58 H58A 109.5
C56 C58 H58B 109.5
H58A C58 H58B 109.5
C56 C58 H58C 109.5
H58A C58 H58C 109.5
H58B C58 H58C 109.5
C55 C59 C60 111.1(4)
C55 C59 C61 111.8(4)
C60 C59 C61 110.2(4)
C55 C59 H59 107.8
C60 C59 H59 107.8
C61 C59 H59 107.8
C59 C60 H60A 109.5
C59 C60 H60B 109.5
H60A C60 H60B 109.5
C59 C60 H60C 109.5
H60A C60 H60C 109.5
H60B C60 H60C 109.5
C59 C61 H61A 109.5
C59 C61 H61B 109.5
H61A C61 H61B 109.5
C59 C61 H61C 109.5
H61A C61 H61C 109.5
H61B C61 H61C 109.5
C67 C62 C63 121.0(4)
C67 C62 N4 120.8(4)
C63 C62 N4 118.1(4)
C64 C63 C62 118.4(5)
C64 C63 C68 120.3(5)
C62 C63 C68 121.3(4)
C65 C64 C63 121.5(5)
C65 C64 H64 119.3
C63 C64 H64 119.3
C64 C65 C66 119.2(5)
C64 C65 H65 120.4
C66 C65 H65 120.4
C65 C66 C67 121.6(5)
C65 C66 H66 119.2
C67 C66 H66 119.2
C66 C67 C62 118.4(4)
C66 C67 C71 119.2(4)
C62 C67 C71 122.4(4)
C69 C68 C63 112.7(5)
C69 C68 C70 108.6(5)
C63 C68 C70 113.8(5)
C69 C68 H68 107.1
C63 C68 H68 107.1
C70 C68 H68 107.1
C68 C69 H69A 109.5
C68 C69 H69B 109.5
H69A C69 H69B 109.5
C68 C69 H69C 109.5
H69A C69 H69C 109.5
H69B C69 H69C 109.5
C68 C70 H70A 109.5
C68 C70 H70B 109.5
H70A C70 H70B 109.5
C68 C70 H70C 109.5
H70A C70 H70C 109.5
H70B C70 H70C 109.5
C73 C71 C72 109.2(4)
C73 C71 C67 111.9(4)
C72 C71 C67 111.7(4)
C73 C71 H71 108.0
C72 C71 H71 108.0
C67 C71 H71 108.0
C71 C72 H72A 109.5
C71 C72 H72B 109.5
H72A C72 H72B 109.5
C71 C72 H72C 109.5
H72A C72 H72C 109.5
H72B C72 H72C 109.5
C71 C73 H73A 109.5
C71 C73 H73B 109.5
H73A C73 H73B 109.5
C71 C73 H73C 109.5
H73A C73 H73C 109.5
H73B C73 H73C 109.5
N5 C74 C75 123.2(4)
N5 C74 C77 120.1(4)
C75 C74 C77 116.7(4)
C76 C75 C74 128.6(4)
C76 C75 H75 115.7
C74 C75 H75 115.7
N6 C76 C75 122.1(4)
N6 C76 C78 121.0(4)
C75 C76 C78 116.9(4)
C74 C77 H77A 109.5
C74 C77 H77B 109.5
H77A C77 H77B 109.5
C74 C77 H77C 109.5
H77A C77 H77C 109.5
H77B C77 H77C 109.5
C76 C78 H78A 109.5
C76 C78 H78B 109.5
H78A C78 H78B 109.5
C76 C78 H78C 109.5
H78A C78 H78C 109.5
H78B C78 H78C 109.5
C84 C79 C80 120.2(4)
C84 C79 N5 121.5(4)
C80 C79 N5 118.2(4)
C81 C80 C79 118.0(5)
C81 C80 C85 120.1(5)
C79 C80 C85 122.0(4)
C82 C81 C80 122.4(5)
C82 C81 H81 118.8
C80 C81 H81 118.8
C81 C82 C83 119.1(5)
C81 C82 H82 120.5
C83 C82 H82 120.5
C84 C83 C82 121.8(5)
C84 C83 H83 119.1
C82 C83 H83 119.1
C83 C84 C79 118.5(5)
C83 C84 C88 119.5(5)
C79 C84 C88 121.9(5)
C87 C85 C80 112.6(5)
C87 C85 C86 108.8(5)
C80 C85 C86 109.8(5)
C87 C85 H85 108.5
C80 C85 H85 108.5
C86 C85 H85 108.5
C85 C86 H86A 109.5
C85 C86 H86B 109.5
H86A C86 H86B 109.5
C85 C86 H86C 109.5
H86A C86 H86C 109.5
H86B C86 H86C 109.5
C85 C87 H87A 109.5
C85 C87 H87B 109.5
H87A C87 H87B 109.5
C85 C87 H87C 109.5
H87A C87 H87C 109.5
H87B C87 H87C 109.5
C84 C88 C90 110.1(4)
C84 C88 C89 112.4(5)
C90 C88 C89 108.9(5)
C84 C88 H88 108.5
C90 C88 H88 108.5
C89 C88 H88 108.5
C88 C89 H89A 109.5
C88 C89 H89B 109.5
H89A C89 H89B 109.5
C88 C89 H89C 109.5
H89A C89 H89C 109.5
H89B C89 H89C 109.5
C88 C90 H90A 109.5
C88 C90 H90B 109.5
H90A C90 H90B 109.5
C88 C90 H90C 109.5
H90A C90 H90C 109.5
H90B C90 H90C 109.5
C96 C91 C92 121.0(4)
C96 C91 N6 119.8(4)
C92 C91 N6 119.0(4)
C93 C92 C91 118.0(5)
C93 C92 C100 120.6(5)
C91 C92 C100 121.4(4)
C94 C93 C92 120.9(5)
C94 C93 H93 119.5
C92 C93 H93 119.5
C95 C94 C93 120.4(5)
C95 C94 H94 119.8
C93 C94 H94 119.8
C94 C95 C96 120.9(5)
C94 C95 H95 119.6
C96 C95 H95 119.6
C95 C96 C91 118.8(5)
C95 C96 C97 119.0(5)
C91 C96 C97 122.2(4)
C96 C97 C98 112.4(4)
C96 C97 C99 111.2(4)
C98 C97 C99 110.6(5)
C96 C97 H97 107.5
C98 C97 H97 107.5
C99 C97 H97 107.5
C97 C98 H98A 109.5
C97 C98 H98B 109.5
H98A C98 H98B 109.5
C97 C98 H98C 109.5
H98A C98 H98C 109.5
H98B C98 H98C 109.5
C97 C99 H99A 109.5
C97 C99 H99B 109.5
H99A C99 H99B 109.5
C97 C99 H99C 109.5
H99A C99 H99C 109.5
H99B C99 H99C 109.5
C92 C100 C101 113.6(4)
C92 C100 C102 110.4(5)
C101 C100 C102 109.3(5)
C92 C100 H100 107.8
C101 C100 H100 107.8
C102 C100 H100 107.8
C100 C101 H10A 109.5
C100 C101 H10B 109.5
H10A C101 H10B 109.5
C100 C101 H10C 109.5
H10A C101 H10C 109.5
H10B C101 H10C 109.5
C100 C102 H10D 109.5
C100 C102 H10E 109.5
H10D C102 H10E 109.5
C100 C102 H10F 109.5
H10D C102 H10F 109.5
H10E C102 H10F 109.5
C108 C107 H10O 109.5
C108 C107 H10P 109.5
H10O C107 H10P 109.5
C108 C107 H10Q 109.5
H10O C107 H10Q 109.5
H10P C107 H10Q 109.5
C109 C108 C107 117.8(8)
C109 C108 H10R 107.9
C107 C108 H10R 107.9
C109 C108 H10S 107.9
C107 C108 H10S 107.9
H10R C108 H10S 107.2
C108 C109 C110 115.9(7)
C108 C109 H10T 108.3
C110 C109 H10T 108.3
C108 C109 H10U 108.3
C110 C109 H10U 108.3
H10T C109 H10U 107.4
C111 C110 C109 114.0(7)
C111 C110 H11A 108.8
C109 C110 H11A 108.8
C111 C110 H11B 108.8
C109 C110 H11B 108.8
H11A C110 H11B 107.7
C110 C111 C112 111.9(8)
C110 C111 H11C 109.2
C112 C111 H11C 109.2
C110 C111 H11D 109.2
C112 C111 H11D 109.2
H11C C111 H11D 107.9
C111 C112 H11E 109.5
C111 C112 H11F 109.5
H11E C112 H11F 109.5
C111 C112 H11G 109.5
H11E C112 H11G 109.5
H11F C112 H11G 109.5
C16 N1 C21 116.3(4)
C16 N1 Re1 130.7(3)
C21 N1 Re1 112.9(3)
C18 N2 C33 118.9(4)
C18 N2 Re1 130.0(3)
C33 N2 Re1 111.2(3)
C45 N3 C50 117.2(4)
C45 N3 Re2 128.9(3)
C50 N3 Re2 113.9(3)
C47 N4 C62 118.2(4)
C47 N4 Re2 129.6(3)
C62 N4 Re2 112.1(3)
C74 N5 C79 117.0(4)
C74 N5 Re3 128.2(3)
C79 N5 Re3 114.3(3)
C76 N6 C91 117.6(4)
C76 N6 Re3 129.4(3)
C91 N6 Re3 112.7(3)
C203 O1 C206 108.4(4)
C103 O1 C106 108.4(4)
C203 O1 U1 123.6(3)
C103 O1 U1 123.6(3)
C206 O1 U1 123.1(4)
C106 O1 U1 123.1(4)
N1 Re1 N2 86.25(15)
N1 Re1 C2 126.84(17)
N2 Re1 C2 128.30(17)
N1 Re1 C5 110.53(17)
N2 Re1 C5 143.94(18)
C2 Re1 C5 67.08(18)
N1 Re1 C4 144.84(17)
N2 Re1 C4 110.78(17)
C2 Re1 C4 66.65(18)
C5 Re1 C4 39.36(18)
N1 Re1 C1 103.03(17)
N2 Re1 C1 168.27(17)
C2 Re1 C1 40.08(17)
C5 Re1 C1 38.98(19)
C4 Re1 C1 65.43(18)
N1 Re1 C3 166.16(17)
N2 Re1 C3 104.80(16)
C2 Re1 C3 39.45(18)
C5 Re1 C3 65.17(18)
C4 Re1 C3 38.54(18)
C1 Re1 C3 65.02(18)
N4 Re2 N3 87.19(15)
N4 Re2 C8 127.97(18)
N3 Re2 C8 127.95(17)
N4 Re2 C10 141.49(17)
N3 Re2 C10 111.33(17)
C8 Re2 C10 66.92(18)
N4 Re2 C6 107.15(17)
N3 Re2 C6 145.30(17)
C8 Re2 C6 67.29(17)
C10 Re2 C6 40.16(19)
N4 Re2 C7 101.81(17)
N3 Re2 C7 167.85(16)
C8 Re2 C7 39.91(18)
C10 Re2 C7 66.34(18)
C6 Re2 C7 39.44(17)
N4 Re2 C9 166.54(17)
N3 Re2 C9 105.28(17)
C8 Re2 C9 39.60(18)
C10 Re2 C9 38.23(18)
C6 Re2 C9 65.33(18)
C7 Re2 C9 65.13(18)
N6 Re3 N5 88.22(15)
N6 Re3 C12 133.79(19)
N5 Re3 C12 116.97(18)
N6 Re3 C15 134.5(2)
N5 Re3 C15 119.94(19)
C12 Re3 C15 67.4(2)
N6 Re3 C13 103.72(17)
N5 Re3 C13 155.1(2)
C12 Re3 C13 40.1(2)
C15 Re3 C13 66.3(2)
N6 Re3 C11 168.82(17)
N5 Re3 C11 102.91(17)
C12 Re3 C11 39.4(2)
C15 Re3 C11 39.7(2)
C13 Re3 C11 65.60(19)
N6 Re3 C14 104.85(18)
N5 Re3 C14 158.41(19)
C12 Re3 C14 65.9(2)
C15 Re3 C14 39.3(2)
C13 Re3 C14 38.3(2)
C11 Re3 C14 64.9(2)
O1 U1 C7 79.48(13)
O1 U1 C11 74.11(13)
C7 U1 C11 124.61(15)
O1 U1 C1 71.07(13)
C7 U1 C1 95.43(15)
C11 U1 C1 119.46(16)
O1 U1 C3 119.60(13)
C7 U1 C3 89.44(15)
C11 U1 C3 145.87(15)
C1 U1 C3 50.99(14)
O1 U1 C13 113.00(14)
C7 U1 C13 160.49(16)
C11 U1 C13 50.85(15)
C1 U1 C13 102.74(15)
C3 U1 C13 96.44(14)
O1 U1 C14 124.67(13)
C7 U1 C14 130.66(16)
C11 U1 C14 50.59(16)
C1 U1 C14 131.43(17)
C3 U1 C14 107.34(16)
C13 U1 C14 29.92(17)
O1 U1 C12 82.59(14)
C7 U1 C12 153.71(16)
C11 U1 C12 30.42(16)
C1 U1 C12 96.75(15)
C3 U1 C12 116.23(16)
C13 U1 C12 30.62(16)
C14 U1 C12 49.73(16)
O1 U1 C6 75.13(12)
C7 U1 C6 30.79(13)
C11 U1 C6 94.80(15)
C1 U1 C6 120.93(15)
C3 U1 C6 118.43(14)
C13 U1 C6 135.02(15)
C14 U1 C6 107.62(17)
C12 U1 C6 125.13(15)
O1 U1 C9 124.82(13)
C7 U1 C9 51.21(14)
C11 U1 C9 111.68(16)
C1 U1 C9 128.84(14)
C3 U1 C9 86.78(15)
C13 U1 C9 110.39(16)
C14 U1 C9 82.99(16)
C12 U1 C9 130.89(15)
C6 U1 C9 50.03(14)
O1 U1 C2 90.28(12)
C7 U1 C2 75.41(14)
C11 U1 C2 150.04(16)
C1 U1 C2 30.72(13)
C3 U1 C2 30.34(14)
C13 U1 C2 117.82(14)
C14 U1 C2 136.48(16)
C12 U1 C2 123.93(15)
C6 U1 C2 105.89(14)
C9 U1 C2 98.25(14)
O1 U1 C8 109.61(13)
C7 U1 C8 30.45(14)
C11 U1 C8 137.36(16)
C1 U1 C8 100.81(14)
C3 U1 C8 71.06(14)
C13 U1 C8 135.99(16)
C14 U1 C8 112.12(15)
C12 U1 C8 161.12(15)
C6 U1 C8 49.24(13)
C9 U1 C8 30.23(14)
C2 U1 C8 71.71(13)
O1 C103 C104 111.1(6)
O1 C103 H10G 109.4
C104 C103 H10G 109.4
O1 C103 H10H 109.4
C104 C103 H10H 109.4
H10G C103 H10H 108.0
C103 C104 C105 100.6(8)
C103 C104 H10I 111.7
C105 C104 H10I 111.7
C103 C104 H10J 111.7
C105 C104 H10J 111.7
H10I C104 H10J 109.4
C106 C105 C104 106.9(8)
C106 C105 H10K 110.4
C104 C105 H10K 110.4
C106 C105 H10L 110.4
C104 C105 H10L 110.4
H10K C105 H10L 108.6
O1 C106 C105 105.4(7)
O1 C106 H10M 110.7
C105 C106 H10M 110.7
O1 C106 H10N 110.7
C105 C106 H10N 110.7
H10M C106 H10N 108.8
O1 C203 C204 100.3(11)
O1 C203 H20D 111.7
C204 C203 H20D 111.7
O1 C203 H20E 111.7
C204 C203 H20E 111.7
H20D C203 H20E 109.5
C203 C204 C205 107(2)
C203 C204 H20F 110.3
C205 C204 H20F 110.3
C203 C204 H20G 110.3
C205 C204 H20G 110.3
H20F C204 H20G 108.6
C206 C205 C204 91.1(17)
C206 C205 H20H 113.4
C204 C205 H20H 113.4
C206 C205 H20I 113.4
C204 C205 H20I 113.4
H20H C205 H20I 110.7
O1 C206 C205 111.2(12)
O1 C206 H20J 109.4
C205 C206 H20J 109.4
O1 C206 H20K 109.4
C205 C206 H20K 109.4
H20J C206 H20K 108.0

loop_
_geom_bond_atom_site_label_1
_geom_bond_atom_site_label_2
_geom_bond_distance
C1 C5 1.441(7)
C1 C2 1.467(6)
C1 Re1 2.183(5)
C1 U1 2.730(5)
C1 H1 0.9500
C2 C3 1.452(7)
C2 Re1 2.091(4)
C2 U1 2.802(4)
C2 H2 0.9500
C3 C4 1.439(7)
C3 Re1 2.202(5)
C3 U1 2.744(5)
C3 H3 0.9500
C4 C5 1.445(7)
C4 Re1 2.156(5)
C4 U1 2.843(5)
C4 H4 0.9500
C5 Re1 2.135(4)
C5 U1 2.838(5)
C5 H5 0.9500
C6 C7 1.459(6)
C6 C10 1.468(7)
C6 Re2 2.142(5)
C6 U1 2.789(4)
C6 H6 0.9500
C7 C8 1.458(7)
C7 Re2 2.179(5)
C7 U1 2.695(5)
C7 H7 0.9500
C8 C9 1.468(7)
C8 Re2 2.086(5)
C8 U1 2.833(4)
C8 H8 0.9500
C9 C10 1.432(7)
C9 Re2 2.229(5)
C9 U1 2.792(5)
C9 H9 0.9500
C10 Re2 2.134(5)
C10 U1 2.879(4)
C10 H10 0.9500
C11 C12 1.444(8)
C11 C15 1.456(8)
C11 Re3 2.183(5)
C11 U1 2.722(5)
C11 H11 0.9500
C12 C13 1.461(8)
C12 Re3 2.097(5)
C12 U1 2.777(5)
C12 H12 0.9500
C13 C14 1.426(8)
C13 Re3 2.159(5)
C13 U1 2.756(5)
C13 H13 0.9500
C14 C15 1.446(8)
C14 Re3 2.188(5)
C14 U1 2.767(5)
C14 H14 0.9500
C15 Re3 2.099(5)
C15 U1 2.854(5)
C15 H15 0.9500
C16 N1 1.352(6)
C16 C17 1.387(7)
C16 C19 1.510(7)
C17 C18 1.387(7)
C17 H17 0.9500
C18 N2 1.340(6)
C18 C20 1.504(7)
C19 H19A 0.9800
C19 H19B 0.9800
C19 H19C 0.9800
C20 H20A 0.9800
C20 H20B 0.9800
C20 H20C 0.9800
C21 C22 1.406(7)
C21 C26 1.417(7)
C21 N1 1.453(6)
C22 C23 1.401(7)
C22 C27 1.522(7)
C23 C24 1.380(8)
C23 H23 0.9500
C24 C25 1.381(8)
C24 H24 0.9500
C25 C26 1.385(7)
C25 H25 0.9500
C26 C30 1.512(7)
C27 C29 1.528(7)
C27 C28 1.541(7)
C27 H27 1.0000
C28 H28A 0.9800
C28 H28B 0.9800
C28 H28C 0.9800
C29 H29A 0.9800
C29 H29B 0.9800
C29 H29C 0.9800
C30 C32 1.528(7)
C30 C31 1.541(8)
C30 H30 1.0000
C31 H31A 0.9800
C31 H31B 0.9800
C31 H31C 0.9800
C32 H32A 0.9800
C32 H32B 0.9800
C32 H32C 0.9800
C33 C38 1.402(7)
C33 C34 1.412(7)
C33 N2 1.447(6)
C34 C35 1.379(7)
C34 C39 1.512(8)
C35 C36 1.392(8)
C35 H35 0.9500
C36 C37 1.369(8)
C36 H36 0.9500
C37 C38 1.411(8)
C37 H37 0.9500
C38 C42 1.530(7)
C39 C41 1.528(10)
C39 C40 1.533(11)
C39 H39 1.0000
C40 H40A 0.9800
C40 H40B 0.9800
C40 H40C 0.9800
C41 H41A 0.9800
C41 H41B 0.9800
C41 H41C 0.9800
C42 C44 1.508(8)
C42 C43 1.525(7)
C42 H42 1.0000
C43 H43A 0.9800
C43 H43B 0.9800
C43 H43C 0.9800
C44 H44A 0.9800
C44 H44B 0.9800
C44 H44C 0.9800
C45 N3 1.346(6)
C45 C46 1.396(7)
C45 C48 1.515(7)
C46 C47 1.387(7)
C46 H46 0.9500
C47 N4 1.349(6)
C47 C49 1.516(7)
C48 H48A 0.9800
C48 H48B 0.9800
C48 H48C 0.9800
C49 H49A 0.9800
C49 H49B 0.9800
C49 H49C 0.9800
C50 C55 1.411(6)
C50 C51 1.412(6)
C50 N3 1.440(6)
C51 C52 1.398(7)
C51 C56 1.522(6)
C52 C53 1.373(7)
C52 H52 0.9500
C53 C54 1.391(7)
C53 H53 0.9500
C54 C55 1.393(7)
C54 H54 0.9500
C55 C59 1.514(7)
C56 C58 1.532(7)
C56 C57 1.535(7)
C56 H56 1.0000
C57 H57A 0.9800
C57 H57B 0.9800
C57 H57C 0.9800
C58 H58A 0.9800
C58 H58B 0.9800
C58 H58C 0.9800
C59 C60 1.527(8)
C59 C61 1.547(7)
C59 H59 1.0000
C60 H60A 0.9800
C60 H60B 0.9800
C60 H60C 0.9800
C61 H61A 0.9800
C61 H61B 0.9800
C61 H61C 0.9800
C62 C67 1.402(6)
C62 C63 1.402(7)
C62 N4 1.443(6)
C63 C64 1.398(7)
C63 C68 1.530(7)
C64 C65 1.380(8)
C64 H64 0.9500
C65 C66 1.387(8)
C65 H65 0.9500
C66 C67 1.393(7)
C66 H66 0.9500
C67 C71 1.537(7)
C68 C69 1.523(8)
C68 C70 1.542(7)
C68 H68 1.0000
C69 H69A 0.9800
C69 H69B 0.9800
C69 H69C 0.9800
C70 H70A 0.9800
C70 H70B 0.9800
C70 H70C 0.9800
C71 C73 1.532(8)
C71 C72 1.533(7)
C71 H71 1.0000
C72 H72A 0.9800
C72 H72B 0.9800
C72 H72C 0.9800
C73 H73A 0.9800
C73 H73B 0.9800
C73 H73C 0.9800
C74 N5 1.349(6)
C74 C75 1.396(7)
C74 C77 1.517(6)
C75 C76 1.389(7)
C75 H75 0.9500
C76 N6 1.358(6)
C76 C78 1.516(7)
C77 H77A 0.9800
C77 H77B 0.9800
C77 H77C 0.9800
C78 H78A 0.9800
C78 H78B 0.9800
C78 H78C 0.9800
C79 C84 1.412(7)
C79 C80 1.416(7)
C79 N5 1.441(6)
C80 C81 1.388(7)
C80 C85 1.519(7)
C81 C82 1.368(8)
C81 H81 0.9500
C82 C83 1.386(8)
C82 H82 0.9500
C83 C84 1.381(7)
C83 H83 0.9500
C84 C88 1.526(7)
C85 C87 1.515(8)
C85 C86 1.521(9)
C85 H85 1.0000
C86 H86A 0.9800
C86 H86B 0.9800
C86 H86C 0.9800
C87 H87A 0.9800
C87 H87B 0.9800
C87 H87C 0.9800
C88 C90 1.530(7)
C88 C89 1.540(8)
C88 H88 1.0000
C89 H89A 0.9800
C89 H89B 0.9800
C89 H89C 0.9800
C90 H90A 0.9800
C90 H90B 0.9800
C90 H90C 0.9800
C91 C96 1.401(7)
C91 C92 1.407(7)
C91 N6 1.448(6)
C92 C93 1.401(7)
C92 C100 1.519(7)
C93 C94 1.379(9)
C93 H93 0.9500
C94 C95 1.375(8)
C94 H94 0.9500
C95 C96 1.390(7)
C95 H95 0.9500
C96 C97 1.521(7)
C97 C98 1.523(8)
C97 C99 1.526(7)
C97 H97 1.0000
C98 H98A 0.9800
C98 H98B 0.9800
C98 H98C 0.9800
C99 H99A 0.9800
C99 H99B 0.9800
C99 H99C 0.9800
C100 C101 1.525(7)
C100 C102 1.548(7)
C100 H100 1.0000
C101 H10A 0.9800
C101 H10B 0.9800
C101 H10C 0.9800
C102 H10D 0.9800
C102 H10E 0.9800
C102 H10F 0.9800
C107 C108 1.464(12)
C107 H10O 0.9800
C107 H10P 0.9800
C107 H10Q 0.9800
C108 C109 1.458(11)
C108 H10R 0.9900
C108 H10S 0.9900
C109 C110 1.585(12)
C109 H10T 0.9900
C109 H10U 0.9900
C110 C111 1.444(12)
C110 H11A 0.9900
C110 H11B 0.9900
C111 C112 1.530(11)
C111 H11C 0.9900
C111 H11D 0.9900
C112 H11E 0.9800
C112 H11F 0.9800
C112 H11G 0.9800
N1 Re1 2.032(4)
N2 Re1 2.044(4)
N3 Re2 2.052(4)
N4 Re2 2.045(4)
N5 Re3 2.047(4)
N6 Re3 2.033(4)
O1 C203 1.437(7)
O1 C103 1.437(7)
O1 C206 1.443(8)
O1 C106 1.443(8)
O1 U1 2.586(3)
C103 C104 1.463(11)
C103 H10G 0.9900
C103 H10H 0.9900
C104 C105 1.530(13)
C104 H10I 0.9900
C104 H10J 0.9900
C105 C106 1.497(15)
C105 H10K 0.9900
C105 H10L 0.9900
C106 H10M 0.9900
C106 H10N 0.9900
C203 C204 1.54(3)
C203 H20D 0.9900
C203 H20E 0.9900
C204 C205 1.557(19)
C204 H20F 0.9900
C204 H20G 0.9900
C205 C206 1.506(17)
C205 H20H 0.9900
C205 H20I 0.9900
C206 H20J 0.9900
C206 H20K 0.9900
